data_7157887
loop_
_publ_author_name
'Chang, Meng-Yang'
'Tsai, Min-Chen'

_publ_section_title
;
 Synthesis of benzofused cyclobutaoxepanones <i>via</i> intramolecular
 annulation of <i>o</i>-cinnamyl chalcones.
;
_journal_issue 10
_journal_name_full 'Organic &amp; biomolecular chemistry'
_journal_page_first 2254
_journal_page_last 2268
_journal_paper_doi 10.1039/d1ob00058f
_journal_volume 19
_journal_year 2021
_chemical_formula_sum 'C26 H23 F O4'
_chemical_formula_weight 418.44
_space_group_crystal_system monoclinic
_space_group_IT_number 15
_space_group_name_Hall '-C 2yc'
_space_group_name_H-M_alt 'C 1 2/c 1'
_atom_sites_solution_hydrogens geom
_audit_creation_method SHELXL-2014/6
_audit_update_record
;
2019-07-25 deposited with the CCDC.	2021-02-12 downloaded from the CCDC.
;
_cell_angle_alpha 90
_cell_angle_beta 114.5740(10)
_cell_angle_gamma 90
_cell_formula_units_Z 8
_cell_length_a 27.5645(11)
_cell_length_b 7.0521(3)
_cell_length_c 22.8442(10)
_cell_measurement_reflns_used 9980
_cell_measurement_temperature 100(2)
_cell_measurement_theta_max 26.4066
_cell_measurement_theta_min 3.0007
_cell_volume 4038.4(3)
_computing_cell_refinement 'SAINT V8.34A (Bruker AXS Inc., 2013)'
_computing_data_collection 'APEX2 (Bruker AXS, 2010)'
_computing_data_reduction 'SAINT V8.34A (Bruker AXS Inc., 2013)'
_computing_molecular_graphics 'SHELXTL (Sheldrick, 2008)'
_computing_publication_material SHELXTL
_computing_structure_refinement 'SHELXL-2014/6 (Sheldrick, 2014)'
_diffrn_ambient_temperature 100(2)
_diffrn_detector_area_resol_mean 8.3333
_diffrn_measured_fraction_theta_full 1.000
_diffrn_measured_fraction_theta_max 0.999
_diffrn_measurement_device_type 'Bruker APEX-II CCD'
_diffrn_measurement_method '\f and \w scans'
_diffrn_radiation_type MoK\a
_diffrn_radiation_wavelength 0.71073
_diffrn_reflns_av_R_equivalents 0.0291
_diffrn_reflns_av_unetI/netI 0.0165
_diffrn_reflns_Laue_measured_fraction_full 1.000
_diffrn_reflns_Laue_measured_fraction_max 0.999
_diffrn_reflns_limit_h_max 34
_diffrn_reflns_limit_h_min -34
_diffrn_reflns_limit_k_max 8
_diffrn_reflns_limit_k_min -8
_diffrn_reflns_limit_l_max 28
_diffrn_reflns_limit_l_min -28
_diffrn_reflns_number 34057
_diffrn_reflns_point_group_measured_fraction_full 1.000
_diffrn_reflns_point_group_measured_fraction_max 0.999
_diffrn_reflns_theta_full 25.242
_diffrn_reflns_theta_max 26.487
_diffrn_reflns_theta_min 1.625
_exptl_absorpt_coefficient_mu 0.098
_exptl_absorpt_correction_T_max 0.7454
_exptl_absorpt_correction_T_min 0.7264
_exptl_absorpt_correction_type multi-scan
_exptl_absorpt_process_details 'SADABS V2014/4 (Bruker AXS Inc.)'
_exptl_crystal_colour colorless
_exptl_crystal_density_diffrn 1.376
_exptl_crystal_density_meas ?
_exptl_crystal_density_method 'not measured'
_exptl_crystal_description lump
_exptl_crystal_F_000 1760
_exptl_crystal_size_max 0.25
_exptl_crystal_size_mid 0.20
_exptl_crystal_size_min 0.20
_refine_diff_density_max 0.296
_refine_diff_density_min -0.208
_refine_diff_density_rms 0.040
_refine_ls_extinction_method none
_refine_ls_goodness_of_fit_ref 1.031
_refine_ls_hydrogen_treatment constr
_refine_ls_matrix_type full
_refine_ls_number_parameters 282
_refine_ls_number_reflns 4175
_refine_ls_number_restraints 0
_refine_ls_restrained_S_all 1.031
_refine_ls_R_factor_all 0.0412
_refine_ls_R_factor_gt 0.0345
_refine_ls_shift/su_max 0.001
_refine_ls_shift/su_mean 0.000
_refine_ls_structure_factor_coef Fsqd
_refine_ls_weighting_details 'w=1/[\s^2^(Fo^2^)+(0.0411P)^2^+3.5893P] where P=(Fo^2^+2Fc^2^)/3'
_refine_ls_weighting_scheme calc
_refine_ls_wR_factor_gt 0.0835
_refine_ls_wR_factor_ref 0.0881
_reflns_Friedel_coverage 0.000
_reflns_number_gt 3630
_reflns_number_total 4175
_reflns_threshold_expression 'I > 2\s(I)'
_cod_data_source_file d1ob00058f2.cif
_cod_data_source_block mo_190421lt_0m
_cod_depositor_comments
;
The following automatic conversions were performed:

data item '_exptl_crystal_density_meas' value 'not measured' was
changed to '?' -- the value is perceived as not measured.

Automatic conversion script
Id: cif_fix_values 7556 2019-12-06 15:28:31Z antanas 

 Adding full bibliography for 7157884--7157887.cif.
;
_cod_original_sg_symbol_H-M 'C 2/c'
_cod_database_code 7157887
_shelx_space_group_comment
;
The symmetry employed for this shelxl refinement is uniquely defined
by the following loop, which should always be used as a source of
symmetry information in preference to the above space-group names.
They are only intended as comments.
;
_shelxl_version_number 2014/6

loop_
_space_group_symop_operation_xyz
'x, y, z'
'-x, y, -z+1/2'
'x+1/2, y+1/2, z'
'-x+1/2, y+1/2, -z+1/2'
'-x, -y, -z'
'x, -y, z-1/2'
'-x+1/2, -y+1/2, -z'
'x+1/2, -y+1/2, z-1/2'

loop_
_atom_site_label
_atom_site_type_symbol
_atom_site_fract_x
_atom_site_fract_y
_atom_site_fract_z
_atom_site_U_iso_or_equiv
_atom_site_adp_type
_atom_site_occupancy
_atom_site_site_symmetry_order
_atom_site_calc_flag
_atom_site_refinement_flags_posn
_atom_site_refinement_flags_adp
_atom_site_refinement_flags_occupancy
_atom_site_disorder_assembly
_atom_site_disorder_group
F1 F 0.58968(4) 1.24688(14) 0.31353(5) 0.0414(2) Uani 1 1 d . . . . .
O1 O 0.15126(3) 1.01844(12) 0.25401(4) 0.01789(19) Uani 1 1 d . . . . .
O2 O 0.46720(3) 1.19676(12) 0.42351(4) 0.0204(2) Uani 1 1 d . . . . .
O3 O 0.48947(3) 0.64883(13) 0.36972(4) 0.0206(2) Uani 1 1 d . . . . .
O4 O 0.19713(3) 1.29042(12) 0.33423(4) 0.01852(19) Uani 1 1 d . . . . .
C1 C 0.57309(5) 0.9180(2) 0.31301(6) 0.0280(3) Uani 1 1 d . . . . .
H1 H 0.5970 0.8940 0.2936 0.034 Uiso 1 1 calc R U . . .
C2 C 0.56352(5) 1.1010(2) 0.32692(6) 0.0280(3) Uani 1 1 d . . . . .
C3 C 0.52862(5) 1.1429(2) 0.35363(6) 0.0239(3) Uani 1 1 d . . . . .
H14 H 0.5234 1.2704 0.3631 0.029 Uiso 1 1 calc R U . . .
C4 C 0.50068(5) 0.99445(19) 0.36680(6) 0.0187(3) Uani 1 1 d . . . . .
C5 C 0.46014(5) 1.05310(17) 0.39111(5) 0.0162(2) Uani 1 1 d . . . . .
C6 C 0.40987(4) 0.93677(17) 0.37130(5) 0.0147(2) Uani 1 1 d . . . . .
H15 H 0.3891 0.9300 0.3236 0.018 Uiso 1 1 calc R U . . .
C7 C 0.37490(4) 0.99042(17) 0.40750(5) 0.0145(2) Uani 1 1 d . . . . .
H16 H 0.3861 1.1151 0.4300 0.017 Uiso 1 1 calc R U . . .
C8 C 0.31541(4) 0.98536(17) 0.36686(5) 0.0150(2) Uani 1 1 d . . . . .
C9 C 0.29049(5) 0.84381(18) 0.32245(6) 0.0184(3) Uani 1 1 d . . . . .
H21 H 0.3111 0.7417 0.3178 0.022 Uiso 1 1 calc R U . . .
C10 C 0.23550(5) 0.84883(18) 0.28437(6) 0.0178(3) Uani 1 1 d . . . . .
H22 H 0.2190 0.7494 0.2546 0.021 Uiso 1 1 calc R U . . .
C11 C 0.20502(4) 0.99791(17) 0.28983(5) 0.0152(2) Uani 1 1 d . . . . .
C12 C 0.12513(5) 0.86494(18) 0.21197(6) 0.0189(3) Uani 1 1 d . . . . .
H23 H 0.1390 0.8529 0.1790 0.028 Uiso 1 1 calc R U . . .
H2 H 0.0867 0.8895 0.1912 0.028 Uiso 1 1 calc R U . . .
H3 H 0.1317 0.7471 0.2368 0.028 Uiso 1 1 calc R U . . .
C13 C 0.54726(5) 0.7704(2) 0.32784(6) 0.0240(3) Uani 1 1 d . . . . .
H13 H 0.5541 0.6434 0.3196 0.029 Uiso 1 1 calc R U . . .
C14 C 0.51105(5) 0.80700(19) 0.35485(6) 0.0192(3) Uani 1 1 d . . . . .
C15 C 0.47661(5) 0.66317(18) 0.42475(6) 0.0175(3) Uani 1 1 d . . . . .
H4 H 0.5022 0.7492 0.4572 0.021 Uiso 1 1 calc R U . . .
H12 H 0.4795 0.5367 0.4447 0.021 Uiso 1 1 calc R U . . .
C16 C 0.42072(5) 0.73851(17) 0.40409(6) 0.0154(2) Uani 1 1 d . . . . .
H5 H 0.3942 0.6441 0.3760 0.018 Uiso 1 1 calc R U . . .
C17 C 0.40233(4) 0.82043(17) 0.45455(5) 0.0150(2) Uani 1 1 d . . . . .
H11 H 0.4346 0.8717 0.4910 0.018 Uiso 1 1 calc R U . . .
C18 C 0.37365(4) 0.69469(17) 0.48282(5) 0.0157(2) Uani 1 1 d . . . . .
C19 C 0.38586(5) 0.50178(18) 0.49157(6) 0.0181(3) Uani 1 1 d . . . . .
H10 H 0.4089 0.4482 0.4746 0.022 Uiso 1 1 calc R U . . .
C20 C 0.36488(5) 0.38677(19) 0.52469(6) 0.0216(3) Uani 1 1 d . . . . .
H9 H 0.3740 0.2561 0.5307 0.026 Uiso 1 1 calc R U . . .
C21 C 0.33063(5) 0.4626(2) 0.54891(6) 0.0241(3) Uani 1 1 d . . . . .
H8 H 0.3167 0.3849 0.5723 0.029 Uiso 1 1 calc R U . . .
C22 C 0.31678(5) 0.6529(2) 0.53878(6) 0.0243(3) Uani 1 1 d . . . . .
H7 H 0.2925 0.7044 0.5542 0.029 Uiso 1 1 calc R U . . .
C23 C 0.33813(5) 0.76857(19) 0.50627(6) 0.0205(3) Uani 1 1 d . . . . .
H6 H 0.3285 0.8988 0.4999 0.025 Uiso 1 1 calc R U . . .
C24 C 0.28422(4) 1.13609(17) 0.37211(5) 0.0147(2) Uani 1 1 d . . . . .
H20 H 0.3007 1.2341 0.4025 0.018 Uiso 1 1 calc R U . . .
C25 C 0.22981(4) 1.14470(17) 0.33381(5) 0.0146(2) Uani 1 1 d . . . . .
C26 C 0.22152(5) 1.44516(19) 0.37649(7) 0.0267(3) Uani 1 1 d . . . . .
H19 H 0.2371 1.3999 0.4211 0.040 Uiso 1 1 calc R U . . .
H17 H 0.1946 1.5422 0.3714 0.040 Uiso 1 1 calc R U . . .
H18 H 0.2496 1.4998 0.3660 0.040 Uiso 1 1 calc R U . . .

loop_
_atom_site_aniso_label
_atom_site_aniso_U_11
_atom_site_aniso_U_22
_atom_site_aniso_U_33
_atom_site_aniso_U_23
_atom_site_aniso_U_13
_atom_site_aniso_U_12
F1 0.0373(5) 0.0555(6) 0.0426(5) 0.0032(4) 0.0279(4) -0.0139(4)
O1 0.0116(4) 0.0207(4) 0.0186(4) -0.0021(3) 0.0034(3) -0.0005(3)
O2 0.0198(4) 0.0203(5) 0.0210(4) -0.0019(4) 0.0085(4) -0.0025(4)
O3 0.0195(4) 0.0242(5) 0.0212(4) -0.0020(4) 0.0116(4) 0.0028(4)
O4 0.0142(4) 0.0178(4) 0.0222(4) -0.0033(3) 0.0062(3) 0.0026(3)
C1 0.0154(6) 0.0539(10) 0.0166(6) 0.0018(6) 0.0084(5) 0.0018(6)
C2 0.0199(6) 0.0447(9) 0.0212(6) 0.0040(6) 0.0102(5) -0.0067(6)
C3 0.0190(6) 0.0330(7) 0.0190(6) 0.0022(5) 0.0071(5) -0.0033(5)
C4 0.0128(5) 0.0292(7) 0.0127(5) 0.0017(5) 0.0039(4) 0.0002(5)
C5 0.0147(5) 0.0193(6) 0.0125(5) 0.0042(5) 0.0035(4) 0.0017(5)
C6 0.0126(5) 0.0174(6) 0.0132(5) -0.0001(5) 0.0046(4) 0.0015(4)
C7 0.0127(5) 0.0158(6) 0.0145(5) -0.0008(4) 0.0052(4) 0.0002(4)
C8 0.0140(5) 0.0177(6) 0.0136(5) 0.0015(4) 0.0062(4) 0.0006(4)
C9 0.0159(6) 0.0193(6) 0.0195(6) -0.0024(5) 0.0069(5) 0.0031(5)
C10 0.0171(6) 0.0191(6) 0.0157(6) -0.0042(5) 0.0054(5) -0.0014(5)
C11 0.0129(5) 0.0205(6) 0.0127(5) 0.0026(5) 0.0059(4) -0.0006(4)
C12 0.0152(5) 0.0226(6) 0.0163(6) -0.0016(5) 0.0039(5) -0.0033(5)
C13 0.0169(6) 0.0397(8) 0.0146(6) -0.0004(5) 0.0056(5) 0.0053(6)
C14 0.0133(5) 0.0296(7) 0.0128(6) 0.0007(5) 0.0035(4) 0.0011(5)
C15 0.0172(6) 0.0201(6) 0.0169(6) 0.0017(5) 0.0089(5) 0.0035(5)
C16 0.0149(5) 0.0158(6) 0.0154(6) -0.0008(5) 0.0063(4) 0.0007(4)
C17 0.0128(5) 0.0171(6) 0.0142(5) -0.0007(5) 0.0046(4) 0.0013(4)
C18 0.0132(5) 0.0199(6) 0.0115(5) -0.0006(4) 0.0027(4) -0.0012(5)
C19 0.0156(5) 0.0219(6) 0.0156(6) -0.0007(5) 0.0054(5) 0.0015(5)
C20 0.0229(6) 0.0204(6) 0.0181(6) 0.0019(5) 0.0054(5) -0.0012(5)
C21 0.0266(7) 0.0290(7) 0.0179(6) 0.0006(5) 0.0105(5) -0.0068(5)
C22 0.0237(6) 0.0310(7) 0.0226(6) -0.0037(6) 0.0140(5) -0.0021(5)
C23 0.0214(6) 0.0207(6) 0.0203(6) -0.0023(5) 0.0096(5) 0.0004(5)
C24 0.0160(5) 0.0154(6) 0.0127(5) -0.0005(4) 0.0061(4) -0.0010(4)
C25 0.0151(5) 0.0160(6) 0.0151(5) 0.0016(4) 0.0087(4) 0.0018(4)
C26 0.0199(6) 0.0187(6) 0.0374(8) -0.0081(6) 0.0077(6) 0.0023(5)

loop_
_atom_type_symbol
_atom_type_description
_atom_type_scat_dispersion_real
_atom_type_scat_dispersion_imag
_atom_type_scat_source
C C 0.0033 0.0016 'International Tables Vol C Tables 4.2.6.8 and 6.1.1.4'
H H 0.0000 0.0000 'International Tables Vol C Tables 4.2.6.8 and 6.1.1.4'
O O 0.0106 0.0060 'International Tables Vol C Tables 4.2.6.8 and 6.1.1.4'
F F 0.0171 0.0103 'International Tables Vol C Tables 4.2.6.8 and 6.1.1.4'

loop_
_geom_angle_atom_site_label_1
_geom_angle_atom_site_label_2
_geom_angle_atom_site_label_3
_geom_angle
_geom_angle_site_symmetry_1
_geom_angle_site_symmetry_3
_geom_angle_publ_flag
C11 O1 C12 116.07(9) . . ?
C14 O3 C15 116.56(10) . . ?
C25 O4 C26 116.91(9) . . ?
C13 C1 C2 118.74(12) . . ?
C13 C1 H1 120.6 . . ?
C2 C1 H1 120.6 . . ?
F1 C2 C3 118.23(14) . . ?
F1 C2 C1 119.00(12) . . ?
C3 C2 C1 122.77(13) . . ?
C2 C3 C4 118.98(14) . . ?
C2 C3 H14 120.5 . . ?
C4 C3 H14 120.5 . . ?
C14 C4 C3 119.10(11) . . ?
C14 C4 C5 125.17(11) . . ?
C3 C4 C5 115.70(12) . . ?
O2 C5 C4 119.88(11) . . ?
O2 C5 C6 121.85(11) . . ?
C4 C5 C6 118.18(10) . . ?
C5 C6 C7 113.78(10) . . ?
C5 C6 C16 112.06(9) . . ?
C7 C6 C16 90.01(9) . . ?
C5 C6 H15 113.0 . . ?
C7 C6 H15 113.0 . . ?
C16 C6 H15 113.0 . . ?
C8 C7 C6 114.93(9) . . ?
C8 C7 C17 119.38(10) . . ?
C6 C7 C17 87.13(8) . . ?
C8 C7 H16 111.1 . . ?
C6 C7 H16 111.1 . . ?
C17 C7 H16 111.1 . . ?
C9 C8 C24 118.28(10) . . ?
C9 C8 C7 123.21(11) . . ?
C24 C8 C7 118.44(10) . . ?
C8 C9 C10 121.07(11) . . ?
C8 C9 H21 119.5 . . ?
C10 C9 H21 119.5 . . ?
C11 C10 C9 120.30(11) . . ?
C11 C10 H22 119.9 . . ?
C9 C10 H22 119.9 . . ?
O1 C11 C10 124.95(11) . . ?
O1 C11 C25 115.62(10) . . ?
C10 C11 C25 119.41(10) . . ?
O1 C12 H23 109.5 . . ?
O1 C12 H2 109.5 . . ?
H23 C12 H2 109.5 . . ?
O1 C12 H3 109.5 . . ?
H23 C12 H3 109.5 . . ?
H2 C12 H3 109.5 . . ?
C1 C13 C14 120.34(13) . . ?
C1 C13 H13 119.8 . . ?
C14 C13 H13 119.8 . . ?
O3 C14 C13 114.96(12) . . ?
O3 C14 C4 125.00(11) . . ?
C13 C14 C4 120.00(12) . . ?
O3 C15 C16 109.92(9) . . ?
O3 C15 H4 109.7 . . ?
C16 C15 H4 109.7 . . ?
O3 C15 H12 109.7 . . ?
C16 C15 H12 109.7 . . ?
H4 C15 H12 108.2 . . ?
C15 C16 C17 120.39(10) . . ?
C15 C16 C6 115.75(10) . . ?
C17 C16 C6 88.07(9) . . ?
C15 C16 H5 110.3 . . ?
C17 C16 H5 110.3 . . ?
C6 C16 H5 110.3 . . ?
C18 C17 C16 119.55(10) . . ?
C18 C17 C7 123.58(9) . . ?
C16 C17 C7 89.37(8) . . ?
C18 C17 H11 107.5 . . ?
C16 C17 H11 107.5 . . ?
C7 C17 H11 107.5 . . ?
C19 C18 C23 118.30(11) . . ?
C19 C18 C17 119.91(11) . . ?
C23 C18 C17 121.54(11) . . ?
C20 C19 C18 121.13(12) . . ?
C20 C19 H10 119.4 . . ?
C18 C19 H10 119.4 . . ?
C21 C20 C19 119.98(12) . . ?
C21 C20 H9 120.0 . . ?
C19 C20 H9 120.0 . . ?
C20 C21 C22 119.51(12) . . ?
C20 C21 H8 120.2 . . ?
C22 C21 H8 120.2 . . ?
C23 C22 C21 120.60(12) . . ?
C23 C22 H7 119.7 . . ?
C21 C22 H7 119.7 . . ?
C22 C23 C18 120.42(12) . . ?
C22 C23 H6 119.8 . . ?
C18 C23 H6 119.8 . . ?
C25 C24 C8 121.27(11) . . ?
C25 C24 H20 119.4 . . ?
C8 C24 H20 119.4 . . ?
O4 C25 C24 124.74(11) . . ?
O4 C25 C11 115.59(10) . . ?
C24 C25 C11 119.65(11) . . ?
O4 C26 H19 109.5 . . ?
O4 C26 H17 109.5 . . ?
H19 C26 H17 109.5 . . ?
O4 C26 H18 109.5 . . ?
H19 C26 H18 109.5 . . ?
H17 C26 H18 109.5 . . ?

loop_
_geom_bond_atom_site_label_1
_geom_bond_atom_site_label_2
_geom_bond_distance
_geom_bond_site_symmetry_2
_geom_bond_publ_flag
F1 C2 1.3620(16) . ?
O1 C11 1.3704(13) . ?
O1 C12 1.4275(14) . ?
O2 C5 1.2216(15) . ?
O3 C14 1.3717(16) . ?
O3 C15 1.4445(14) . ?
O4 C25 1.3693(14) . ?
O4 C26 1.4265(15) . ?
C1 C13 1.380(2) . ?
C1 C2 1.381(2) . ?
C1 H1 0.9500 . ?
C2 C3 1.3688(19) . ?
C3 C4 1.4043(18) . ?
C3 H14 0.9500 . ?
C4 C14 1.4030(19) . ?
C4 C5 1.4980(17) . ?
C5 C6 1.5088(16) . ?
C6 C7 1.5553(15) . ?
C6 C16 1.5553(16) . ?
C6 H15 1.0000 . ?
C7 C8 1.5118(15) . ?
C7 C17 1.5774(16) . ?
C7 H16 1.0000 . ?
C8 C9 1.3848(17) . ?
C8 C24 1.4033(16) . ?
C9 C10 1.3998(16) . ?
C9 H21 0.9500 . ?
C10 C11 1.3833(17) . ?
C10 H22 0.9500 . ?
C11 C25 1.4060(17) . ?
C12 H23 0.9800 . ?
C12 H2 0.9800 . ?
C12 H3 0.9800 . ?
C13 C14 1.3985(17) . ?
C13 H13 0.9500 . ?
C15 C16 1.5079(16) . ?
C15 H4 0.9900 . ?
C15 H12 0.9900 . ?
C16 C17 1.5508(16) . ?
C16 H5 1.0000 . ?
C17 C18 1.5011(16) . ?
C17 H11 1.0000 . ?
C18 C19 1.3957(18) . ?
C18 C23 1.3977(17) . ?
C19 C20 1.3888(18) . ?
C19 H10 0.9500 . ?
C20 C21 1.3846(19) . ?
C20 H9 0.9500 . ?
C21 C22 1.388(2) . ?
C21 H8 0.9500 . ?
C22 C23 1.3880(18) . ?
C22 H7 0.9500 . ?
C23 H6 0.9500 . ?
C24 C25 1.3882(16) . ?
C24 H20 0.9500 . ?
C26 H19 0.9800 . ?
C26 H17 0.9800 . ?
C26 H18 0.9800 . ?
